data_9000871
loop_
_publ_author_name
'Giese, R. F.'
'Penna, G.'

_publ_section_title
;
 The crystal structure of sulfoborite, Mg3SO4(B(OH)4)2(OH)F
;
_journal_name_full 'American Mineralogist'
_journal_page_first 255
_journal_page_last 261
_journal_volume 68
_journal_year 1983
_chemical_formula_sum 'B2 F H9 Mg3 O13 S'
_chemical_name_mineral Sulfoborite
_space_group_IT_number 62
_symmetry_space_group_name_Hall '-P 2ac 2n'
_symmetry_space_group_name_H-M 'P n m a'
_cell_angle_alpha 90
_cell_angle_beta 90
_cell_angle_gamma 90
_cell_formula_units_Z 4
_cell_length_a 10.132
_cell_length_b 12.537
_cell_length_c 7.775
_cell_volume 987.618
_database_code_amcsd 0000890
_exptl_crystal_density_diffrn 2.439
_cod_original_formula_sum 'B2 Mg3 S F O13 H9'
_cod_database_code 9000871

loop_
_space_group_symop_operation_xyz
x,y,z
x,1/2-y,z
-x,1/2+y,-z
1/2-x,1/2+y,1/2+z
1/2+x,1/2-y,1/2-z
1/2+x,y,1/2-z
1/2-x,-y,1/2+z
-x,-y,-z

loop_
_atom_site_aniso_label
_atom_site_aniso_U_11
_atom_site_aniso_U_22
_atom_site_aniso_U_33
_atom_site_aniso_U_12
_atom_site_aniso_U_13
_atom_site_aniso_U_23
B 0.00817 0.00796 0.00563 0.00077 0.00255 -0.00178
Mg1 0.00988 0.00844 0.00934 0.00000 -0.00104 0.00000
Mg2 0.00957 0.01059 0.00971 0.00000 0.00164 0.00207
S 0.00905 0.00916 0.00729 0.00000 0.00347 0.00000
F 0.00931 0.00987 0.01298 0.00000 -0.00639 0.00000
O1 0.01794 0.01274 0.01243 -0.00811 0.01026 -0.00795
O2 0.00931 0.02429 0.01351 0.00000 -0.00643 0.00000
O3 0.01659 0.01823 0.01305 0.00000 -0.01884 0.00000
O-h4 0.01929 0.00820 0.00781 -0.00206 -0.02275 -0.00030
O-h5 0.00707 0.01250 0.01145 -0.00290 0.00263 -0.00489
O-h6 0.01571 0.00916 0.01053 0.00438 -0.00531 -0.00094
O-h7 0.00681 0.01298 0.00747 0.00000 -0.00243 0.00000
O-h8 0.01311 0.01569 0.00842 -0.00618 -0.00471 0.00365

loop_
_atom_site_label
_atom_site_fract_x
_atom_site_fract_y
_atom_site_fract_z
_atom_site_U_iso_or_equiv
_atom_site_type_symbol
_atom_site_attached_hydrogens
B 0.31860 0.50280 0.08540 ? B 0
Mg1 0.18380 0.25000 0.48490 ? Mg 0
Mg2 0.06870 0.62610 0.25040 ? Mg 0
S 0.48830 0.25000 0.39010 ? S 0
F 0.47000 0.75000 0.14680 ? F 0
O1 0.49390 0.65380 0.50190 ? O 0
O2 0.35380 0.25000 0.31670 ? O 0
O3 0.08510 0.25000 0.24790 ? O 0
O-h4 0.16990 0.40910 0.46740 ? O 0
O-h5 0.18000 0.49680 0.15320 ? O 0
O-h6 0.14960 0.59650 0.49310 ? O 0
O-h7 0.19850 0.75000 0.19850 ? O 0
O-h8 0.40810 0.52410 0.22970 ? O 0
H1 0.14800 0.45600 0.11100 -0.00405 H 0
H2 0.17500 0.42600 0.37500 0.00773 H 0
H3 0.35500 0.36200 0.04700 -0.00304 H 0
H4 0.39500 0.49400 0.29800 0.00190 H 0
H5 0.22900 0.75000 0.25400 -0.01773 H 0

loop_
_cod_changelog_entry_id
_cod_changelog_entry_author
_cod_changelog_entry_date
_cod_changelog_entry_text
1
;cod-tools version 3.8.0
Id: cif_guess_AMCSD_atom_types 9581 2023-05-17 12:35:41Z saulius
;
2023-05-18T08:39:26+03:00
;Derived atom types and hydrogen counts
from atom names that follow the AMCSD naming convention
(Wat == water, O-H == hydroxyl).
;
2
;cod-tools version 3.10.1
Id: cif_fix_AMCSD_aniso_labels 10200 2024-08-01 14:09:44Z saulius
;
2024-08-02T12:19:52+03:00
;Changed the following '_atom_site_aniso_label' values:
'Oh4' -> 'O-h4'
'Oh5' -> 'O-h5'
'Oh6' -> 'O-h6'
'Oh7' -> 'O-h7'
'Oh8' -> 'O-h8'
;

loop_
_cod_related_entry_id
_cod_related_entry_database
_cod_related_entry_code
1 AMCSD 0000890
